data_1536632
loop_
_publ_author_name
'Pobedimskaya, E.A.'
'Terent'eva, L.E.'
'Kashaev, A.A.'
'Sapozhnikov, A.N.'
'Dorokhova, G.I.'

_publ_section_title
;
 Crystal structure of bystrite
;
_journal_name_full 'Doklady Akademii Nauk SSSR'
_journal_page_first 873
_journal_page_last 878
_journal_volume 319
_journal_year 1991
_chemical_formula_sum 'Al5.88 Ca0.94 Cl0.48 H0.96 Na6.4 O24.48 S3.54 Si6.12'
_chemical_name_systematic
;
Ca0.94 Na6.4 ((Al5.88 Si6.12) O24) (S3)1.18 (Cl0.48 (H2 O)0.48)
;
_space_group_IT_number 159
_symmetry_space_group_name_Hall 'P 3 -2c'
_symmetry_space_group_name_H-M 'P 3 1 c'
_cell_angle_alpha 90
_cell_angle_beta 90
_cell_angle_gamma 120
_cell_formula_units_Z 2
_cell_length_a 12.859
_cell_length_b 12.859
_cell_length_c 10.697
_cell_volume 1531.817
_citation_journal_id_ASTM DANKAS
_cod_data_source_file Pobedimskaya_DANKAS_1991_1166.cif
_cod_data_source_block H0.96Al5.88Ca0.94Cl0.48Na6.4O24.48S3.54Si6.12
_cod_original_cell_volume 1531.818
_cod_original_formula_sum 'H0.96 Al5.88 Ca0.94 Cl0.48 Na6.4 O24.48 S3.54 Si6.12'
_cod_database_code 1536632

loop_
_symmetry_equiv_pos_as_xyz
x,y,z
-y,x-y,z
-x+y,-x,z
y,x,z+1/2
-x,-x+y,z+1/2
x-y,-y,z+1/2

loop_
_atom_site_label
_atom_site_type_symbol
_atom_site_fract_x
_atom_site_fract_y
_atom_site_fract_z
_atom_site_occupancy
_atom_site_U_iso_or_equiv
S3 S 0.588 0.284 -0.014 0.25 0.0
O6 O-2 0.074 0.539 0.74 1 0.0
S2 S 0.582 0.276 0.527 0.23 0.0
Na4 Na+1 0.6667 0.3333 0.229 1 0.0
O9 O-2 0 0 0.753 0.48 0.0
O4 O-2 0.659 0.013 0.401 1 0.0
Na2 Na+1 0.028 0.512 0.025 0.8 0.0
Si4 Si+4 0.2571 0.0022 0.0143 0.51 0.0
Al1 Al+3 0.2538 0.2519 0.0142 0.49 0.0
Al3 Al+3 0.0799 0.4149 0.7601 0.49 0.0
Cl1 Cl-1 0 0 0.245 0.48 0.0
O5 O-2 0.229 0.116 0.505 1 0.0
Na1 Na+1 0.136 0.289 0.258 0.4 0.0
Na3 Na+1 0.388 0.192 0.777 0.6 0.0
Si1 Si+4 0.2538 0.2519 0.0142 0.51 0.0
O2 O-2 0.238 0.119 -0.017 1 0.0
O1 O-2 0.346 0.011 0.398 1 0.0
S1 S 0.551 0.269 0.744 0.4 0.0
Al4 Al+3 0.2571 0.0022 0.0143 0.49 0.0
O7 O-2 0.225 0.451 0.767 1 0.0
Si2 Si+4 0.6705 0.0809 0.2597 0.51 0.0
Si3 Si+4 0.0799 0.4149 0.7601 0.51 0.0
Al2 Al+3 0.6705 0.0809 0.2597 0.49 0.0
S4 S 0.616 0.263 0.904 0.3 0.0
Ca1 Ca+2 0 0 0 0.94 0.0
O8 O-2 -0.004 0.306 0.153 1 0.0
O3 O-2 0.679 0.002 0.149 1 0.0
